data_7020141
loop_
_publ_author_name
'Romanski, Steffen'
'Kraus, Birgit'
'Guttentag, Miguel'
'Schlundt, Waldemar'
'R\"ucker, Hannelore'
'Adler, Andreas'
'Neud\"orfl, J\"org-Martin'
'Alberto, Roger'
'Amslinger, Sabine'
'Schmalz, Hans-G\"unther'

_publ_section_title
;
 Acyloxybutadiene tricarbonyl iron complexes as enzyme-triggered
 CO-releasing molecules (ET-CORMs): a structure-activity relationship
 study.
;
_journal_issue 45
_journal_name_full 'Dalton transactions (Cambridge, England : 2003)'
_journal_page_first 13862
_journal_page_last 13875
_journal_paper_doi 10.1039/c2dt30662j
_journal_volume 41
_journal_year 2012
_chemical_formula_moiety 'C21 H28 Fe O7'
_chemical_formula_sum 'C21 H28 Fe O7'
_chemical_formula_weight 448.28
_chemical_name_systematic
;
?
;
_space_group_IT_number 2
_symmetry_cell_setting triclinic
_symmetry_space_group_name_Hall '-P 1'
_symmetry_space_group_name_H-M 'P -1'
_atom_sites_solution_hydrogens geom
_atom_sites_solution_primary direct
_atom_sites_solution_secondary difmap
_audit_creation_method SHELXL-97
_cell_angle_alpha 75.189(4)
_cell_angle_beta 86.972(3)
_cell_angle_gamma 89.571(3)
_cell_formula_units_Z 4
_cell_length_a 11.0195(8)
_cell_length_b 13.4293(8)
_cell_length_c 16.2464(10)
_cell_measurement_reflns_used 15189
_cell_measurement_temperature 150(2)
_cell_measurement_theta_max 27.00
_cell_measurement_theta_min 1.30
_cell_volume 2321.0(3)
_computing_cell_refinement 'Nonius DENZO (Otwinowski, Minor 1997)'
_computing_data_collection 'Nonius COLLECT'
_computing_data_reduction 'Nonius DENZO (Otwinowski, Minor 1997)'
_computing_molecular_graphics 'SCHAKAL99 (E. Keller 1999)'
_computing_publication_material 'PLATON (A. L. Spek 1980-2004)'
_computing_structure_refinement 'SHELXL-97 (Sheldrick, 1997)'
_computing_structure_solution 'SHELXS-97 (Sheldrick, 1997)'
_diffrn_ambient_temperature 150(2)
_diffrn_measured_fraction_theta_full 0.999
_diffrn_measured_fraction_theta_max 0.999
_diffrn_measurement_device_type 'Nonius KappaCCD'
_diffrn_measurement_method Phi/Omega-Scans
_diffrn_radiation_monochromator graphite
_diffrn_radiation_source 'fine-focus sealed tube'
_diffrn_radiation_type MoK\a
_diffrn_radiation_wavelength 0.71073
_diffrn_reflns_av_R_equivalents 0.0534
_diffrn_reflns_av_sigmaI/netI 0.1434
_diffrn_reflns_limit_h_max 14
_diffrn_reflns_limit_h_min -14
_diffrn_reflns_limit_k_max 17
_diffrn_reflns_limit_k_min -17
_diffrn_reflns_limit_l_max 20
_diffrn_reflns_limit_l_min -19
_diffrn_reflns_number 15189
_diffrn_reflns_theta_full 27.00
_diffrn_reflns_theta_max 27.00
_diffrn_reflns_theta_min 1.30
_exptl_absorpt_coefficient_mu 0.685
_exptl_absorpt_correction_type none
_exptl_crystal_colour colourless
_exptl_crystal_density_diffrn 1.283
_exptl_crystal_density_method 'not measured'
_exptl_crystal_description prism
_exptl_crystal_F_000 944
_exptl_crystal_size_max .2
_exptl_crystal_size_mid .2
_exptl_crystal_size_min .1
_refine_diff_density_max 0.560
_refine_diff_density_min -0.420
_refine_diff_density_rms 0.077
_refine_ls_extinction_method none
_refine_ls_goodness_of_fit_ref 0.956
_refine_ls_hydrogen_treatment constr
_refine_ls_matrix_type full
_refine_ls_number_parameters 539
_refine_ls_number_reflns 10119
_refine_ls_number_restraints 0
_refine_ls_restrained_S_all 0.956
_refine_ls_R_factor_all 0.1565
_refine_ls_R_factor_gt 0.0667
_refine_ls_shift/su_max 0.006
_refine_ls_shift/su_mean 0.000
_refine_ls_structure_factor_coef Fsqd
_refine_ls_weighting_details 'calc w=1/[\s^2^(Fo^2^)+(0.0848P)^2^+0.0000P] where P=(Fo^2^+2Fc^2^)/3'
_refine_ls_weighting_scheme calc
_refine_ls_wR_factor_gt 0.1514
_refine_ls_wR_factor_ref 0.1848
_reflns_number_gt 5007
_reflns_number_total 10119
_reflns_threshold_expression >2sigma(I)
_cod_data_source_file c2dt30662j.txt
_cod_data_source_block rac-14
_cod_original_sg_symbol_H-M P-1
_cod_database_code 7020141

loop_
_symmetry_equiv_pos_as_xyz
'x, y, z'
'-x, -y, -z'

loop_
_atom_site_label
_atom_site_type_symbol
_atom_site_fract_x
_atom_site_fract_y
_atom_site_fract_z
_atom_site_U_iso_or_equiv
_atom_site_adp_type
_atom_site_occupancy
_atom_site_symmetry_multiplicity
_atom_site_calc_flag
_atom_site_refinement_flags
Fe1 Fe 0.64337(6) 0.14582(5) 0.26419(4) 0.0374(2) Uani 1 1 d .
O1 O 0.7477(4) -0.0361(3) 0.3811(2) 0.0654(11) Uani 1 1 d .
O2 O 0.5505(4) 0.0687(3) 0.1263(2) 0.0702(12) Uani 1 1 d .
O3 O 0.4081(4) 0.1269(3) 0.3600(2) 0.0708(11) Uani 1 1 d .
O4 O 0.8472(3) 0.2070(2) 0.35591(17) 0.0413(8) Uani 1 1 d .
O5 O 0.9708(3) 0.3424(3) 0.3062(2) 0.0553(10) Uani 1 1 d .
O6 O 0.4991(3) 0.3358(2) 0.19255(17) 0.0402(8) Uani 1 1 d .
O7 O 0.5670(4) 0.4898(3) 0.2006(3) 0.0647(11) Uani 1 1 d .
C1 C 0.7048(5) 0.0318(4) 0.3355(3) 0.0471(13) Uani 1 1 d .
C2 C 0.5901(5) 0.0958(4) 0.1801(3) 0.0484(13) Uani 1 1 d .
C3 C 0.5017(5) 0.1342(3) 0.3238(3) 0.0479(13) Uani 1 1 d .
C4 C 0.7862(4) 0.2333(3) 0.2791(2) 0.0336(11) Uani 1 1 d .
C5 C 0.9439(4) 0.2680(4) 0.3603(3) 0.0356(11) Uani 1 1 d .
C6 C 1.0115(4) 0.2237(4) 0.4406(3) 0.0458(13) Uani 1 1 d .
C7 C 0.9258(5) 0.1712(4) 0.5162(3) 0.0632(16) Uani 1 1 d .
H7A H 0.8692 0.2220 0.5298 0.095 Uiso 1 1 calc R
H7B H 0.9734 0.1414 0.5658 0.095 Uiso 1 1 calc R
H7C H 0.8800 0.1164 0.5015 0.095 Uiso 1 1 calc R
C8 C 1.0808(6) 0.3124(5) 0.4614(3) 0.0726(18) Uani 1 1 d .
H8A H 1.1366 0.3445 0.4131 0.109 Uiso 1 1 calc R
H8B H 1.1272 0.2855 0.5121 0.109 Uiso 1 1 calc R
H8C H 1.0228 0.3639 0.4723 0.109 Uiso 1 1 calc R
C9 C 1.0999(6) 0.1442(5) 0.4191(4) 0.083(2) Uani 1 1 d .
H9A H 1.0541 0.0901 0.4036 0.124 Uiso 1 1 calc R
H9B H 1.1468 0.1137 0.4689 0.124 Uiso 1 1 calc R
H9C H 1.1554 0.1781 0.3712 0.124 Uiso 1 1 calc R
C10 C 0.6796(4) 0.2918(3) 0.2738(3) 0.0346(11) Uani 1 1 d .
H10 H 0.6488 0.3167 0.3205 0.042 Uiso 1 1 d R
C11 C 0.6207(4) 0.2967(3) 0.1976(3) 0.0353(11) Uani 1 1 d .
C12 C 0.4843(5) 0.4371(4) 0.1922(3) 0.0425(12) Uani 1 1 d .
C13 C 0.3537(5) 0.4694(3) 0.1795(3) 0.0423(12) Uani 1 1 d .
C14 C 0.3473(7) 0.5880(5) 0.1666(6) 0.122(3) Uani 1 1 d .
H14A H 0.2685 0.6130 0.1448 0.183 Uiso 1 1 calc R
H14B H 0.4125 0.6212 0.1257 0.183 Uiso 1 1 calc R
H14C H 0.3568 0.6046 0.2213 0.183 Uiso 1 1 calc R
C15 C 0.3112(7) 0.4494(6) 0.0984(4) 0.113(3) Uani 1 1 d .
H15A H 0.3269 0.3774 0.0985 0.170 Uiso 1 1 calc R
H15B H 0.3553 0.4949 0.0493 0.170 Uiso 1 1 calc R
H15C H 0.2239 0.4628 0.0948 0.170 Uiso 1 1 calc R
C16 C 0.2770(7) 0.4188(6) 0.2547(4) 0.121(3) Uani 1 1 d .
H16A H 0.1975 0.4522 0.2521 0.181 Uiso 1 1 calc R
H16B H 0.3158 0.4243 0.3063 0.181 Uiso 1 1 calc R
H16C H 0.2665 0.3460 0.2560 0.181 Uiso 1 1 calc R
C17 C 0.6893(5) 0.3209(4) 0.1118(3) 0.0450(13) Uani 1 1 d .
H17A H 0.7031 0.3961 0.0912 0.054 Uiso 1 1 calc R
H17B H 0.6406 0.2987 0.0700 0.054 Uiso 1 1 calc R
C18 C 0.8137(5) 0.2640(4) 0.1192(3) 0.0420(12) Uani 1 1 d .
C19 C 0.8179(4) 0.1948(3) 0.2086(2) 0.0360(11) Uani 1 1 d .
H19 H 0.8793 0.1436 0.2154 0.043 Uiso 1 1 d R
C20 C 0.9190(5) 0.3421(4) 0.1048(3) 0.0626(16) Uani 1 1 d .
H20A H 0.9092 0.3841 0.1459 0.094 Uiso 1 1 calc R
H20B H 0.9185 0.3867 0.0468 0.094 Uiso 1 1 calc R
H20C H 0.9963 0.3051 0.1126 0.094 Uiso 1 1 calc R
C21 C 0.8288(5) 0.2019(4) 0.0522(3) 0.0580(15) Uani 1 1 d .
H21A H 0.9069 0.1661 0.0580 0.087 Uiso 1 1 calc R
H21B H 0.8265 0.2486 -0.0049 0.087 Uiso 1 1 calc R
H21C H 0.7627 0.1513 0.0608 0.087 Uiso 1 1 calc R
Fe2 Fe 0.10249(6) 0.35655(5) 0.72945(4) 0.0360(2) Uani 1 1 d .
O8 O -0.1166(4) 0.3723(3) 0.6331(2) 0.0715(12) Uani 1 1 d .
O9 O 0.2193(4) 0.5381(3) 0.6122(2) 0.0682(12) Uani 1 1 d .
O10 O -0.0140(4) 0.4357(3) 0.8659(2) 0.0615(11) Uani 1 1 d .
O11 O 0.3205(3) 0.2920(2) 0.63869(17) 0.0397(8) Uani 1 1 d .
O12 O 0.4403(3) 0.1582(3) 0.6904(2) 0.0562(10) Uani 1 1 d .
O13 O -0.0489(3) 0.1677(2) 0.80646(18) 0.0401(8) Uani 1 1 d .
O14 O 0.0232(4) 0.0115(3) 0.8062(3) 0.0684(11) Uani 1 1 d .
C22 C -0.0302(5) 0.3659(4) 0.6698(3) 0.0451(13) Uani 1 1 d .
C23 C 0.1719(5) 0.4695(4) 0.6579(3) 0.0443(13) Uani 1 1 d .
C24 C 0.0347(5) 0.4081(3) 0.8119(3) 0.0464(13) Uani 1 1 d .
C25 C 0.2489(4) 0.2675(3) 0.7161(3) 0.0341(11) Uani 1 1 d .
C26 C 0.4193(4) 0.2317(4) 0.6354(3) 0.0391(11) Uani 1 1 d .
C27 C 0.5000(5) 0.2743(4) 0.5546(3) 0.0500(14) Uani 1 1 d .
C28 C 0.4252(5) 0.3260(4) 0.4790(3) 0.0631(17) Uani 1 1 d .
H28A H 0.3771 0.3817 0.4931 0.095 Uiso 1 1 calc R
H28B H 0.3706 0.2751 0.4665 0.095 Uiso 1 1 calc R
H28C H 0.4798 0.3544 0.4290 0.095 Uiso 1 1 calc R
C29 C 0.5722(5) 0.1846(5) 0.5349(3) 0.079(2) Uani 1 1 d .
H29A H 0.6286 0.2107 0.4854 0.118 Uiso 1 1 calc R
H29B H 0.5161 0.1348 0.5223 0.118 Uiso 1 1 calc R
H29C H 0.6182 0.1508 0.5843 0.118 Uiso 1 1 calc R
C30 C 0.5837(6) 0.3529(5) 0.5779(4) 0.087(2) Uani 1 1 d .
H30A H 0.6301 0.3184 0.6269 0.131 Uiso 1 1 calc R
H30B H 0.5345 0.4077 0.5925 0.131 Uiso 1 1 calc R
H30C H 0.6399 0.3829 0.5292 0.131 Uiso 1 1 calc R
C31 C 0.1430(4) 0.2081(3) 0.7238(3) 0.0332(11) Uani 1 1 d .
H31 H 0.1133 0.1810 0.6801 0.040 Uiso 1 1 d R
C32 C 0.0735(4) 0.2062(3) 0.8009(3) 0.0366(11) Uani 1 1 d .
C33 C -0.0624(5) 0.0652(4) 0.8104(3) 0.0436(12) Uani 1 1 d .
C34 C -0.1944(5) 0.0338(3) 0.8188(3) 0.0428(12) Uani 1 1 d .
C35 C -0.2564(6) 0.0649(5) 0.8947(4) 0.0817(19) Uani 1 1 d .
H35A H -0.2086 0.0402 0.9450 0.123 Uiso 1 1 calc R
H35B H -0.3381 0.0344 0.9062 0.123 Uiso 1 1 calc R
H35C H -0.2625 0.1401 0.8816 0.123 Uiso 1 1 calc R
C36 C -0.2030(7) -0.0840(4) 0.8373(4) 0.089(2) Uani 1 1 d .
H36A H -0.1694 -0.1061 0.7879 0.134 Uiso 1 1 calc R
H36B H -0.2884 -0.1056 0.8486 0.134 Uiso 1 1 calc R
H36C H -0.1569 -0.1155 0.8872 0.134 Uiso 1 1 calc R
C37 C -0.2525(6) 0.0823(5) 0.7380(3) 0.085(2) Uani 1 1 d .
H37A H -0.2770 0.1526 0.7379 0.128 Uiso 1 1 calc R
H37B H -0.3244 0.0420 0.7331 0.128 Uiso 1 1 calc R
H37C H -0.1947 0.0842 0.6897 0.128 Uiso 1 1 calc R
C38 C 0.1318(4) 0.1860(3) 0.8850(3) 0.0405(12) Uani 1 1 d .
H38A H 0.1457 0.1111 0.9067 0.049 Uiso 1 1 calc R
H38B H 0.0766 0.2083 0.9268 0.049 Uiso 1 1 calc R
C39 C 0.2539(5) 0.2443(3) 0.8757(3) 0.0424(12) Uani 1 1 d .
C40 C 0.2704(4) 0.3111(3) 0.7840(3) 0.0374(11) Uani 1 1 d .
H40 H 0.3270 0.3660 0.7763 0.045 Uiso 1 1 d R
C41 C 0.3607(5) 0.1685(4) 0.8907(3) 0.0570(15) Uani 1 1 d .
H41A H 0.3551 0.1267 0.9498 0.085 Uiso 1 1 calc R
H41B H 0.4375 0.2070 0.8798 0.085 Uiso 1 1 calc R
H41C H 0.3574 0.1234 0.8520 0.085 Uiso 1 1 calc R
C42 C 0.2595(5) 0.3109(4) 0.9388(3) 0.0548(14) Uani 1 1 d .
H42A H 0.1889 0.3565 0.9332 0.082 Uiso 1 1 calc R
H42B H 0.3342 0.3523 0.9268 0.082 Uiso 1 1 calc R
H42C H 0.2589 0.2665 0.9970 0.082 Uiso 1 1 calc R

loop_
_atom_site_aniso_label
_atom_site_aniso_U_11
_atom_site_aniso_U_22
_atom_site_aniso_U_33
_atom_site_aniso_U_23
_atom_site_aniso_U_13
_atom_site_aniso_U_12
Fe1 0.0381(5) 0.0323(4) 0.0432(4) -0.0119(3) -0.0038(3) 0.0009(3)
O1 0.072(3) 0.043(2) 0.075(2) -0.0004(18) -0.021(2) 0.011(2)
O2 0.080(3) 0.070(3) 0.074(3) -0.040(2) -0.016(2) -0.007(2)
O3 0.050(3) 0.081(3) 0.083(3) -0.027(2) 0.014(2) -0.014(2)
O4 0.042(2) 0.0454(18) 0.0341(17) -0.0048(14) -0.0069(16) -0.0037(17)
O5 0.054(3) 0.057(2) 0.050(2) -0.0017(18) -0.0122(19) -0.0123(19)
O6 0.037(2) 0.0337(17) 0.0514(19) -0.0133(14) -0.0089(16) 0.0028(15)
O7 0.049(3) 0.040(2) 0.110(3) -0.027(2) -0.013(2) -0.0012(19)
C1 0.050(4) 0.040(3) 0.053(3) -0.016(2) -0.002(3) -0.008(3)
C2 0.054(4) 0.042(3) 0.051(3) -0.015(2) -0.005(3) 0.001(3)
C3 0.047(4) 0.035(3) 0.060(3) -0.010(2) 0.001(3) -0.002(3)
C4 0.030(3) 0.038(2) 0.032(2) -0.008(2) -0.007(2) -0.003(2)
C5 0.029(3) 0.044(3) 0.035(3) -0.013(2) 0.000(2) 0.000(2)
C6 0.028(3) 0.073(3) 0.035(3) -0.010(2) -0.006(2) -0.005(3)
C7 0.050(4) 0.095(4) 0.039(3) -0.005(3) -0.009(3) -0.014(3)
C8 0.056(4) 0.116(5) 0.042(3) -0.009(3) -0.013(3) -0.035(4)
C9 0.060(5) 0.103(5) 0.074(4) -0.001(4) -0.013(3) 0.042(4)
C10 0.041(3) 0.032(2) 0.033(2) -0.0112(19) 0.001(2) -0.003(2)
C11 0.033(3) 0.031(2) 0.043(3) -0.012(2) -0.006(2) 0.003(2)
C12 0.049(4) 0.041(3) 0.040(3) -0.015(2) -0.007(2) 0.005(3)
C13 0.041(3) 0.045(3) 0.040(3) -0.010(2) -0.003(2) 0.011(2)
C14 0.071(6) 0.059(4) 0.245(9) -0.052(5) -0.017(6) 0.019(4)
C15 0.105(7) 0.172(7) 0.086(4) -0.067(5) -0.058(4) 0.078(6)
C16 0.064(6) 0.144(7) 0.112(6) 0.040(5) 0.017(5) 0.033(5)
C17 0.055(4) 0.046(3) 0.034(3) -0.010(2) -0.004(2) 0.000(3)
C18 0.037(3) 0.054(3) 0.036(3) -0.015(2) -0.003(2) 0.006(3)
C19 0.029(3) 0.043(3) 0.036(2) -0.011(2) -0.002(2) 0.001(2)
C20 0.051(4) 0.079(4) 0.050(3) -0.004(3) 0.003(3) -0.010(3)
C21 0.053(4) 0.084(4) 0.044(3) -0.030(3) 0.000(3) 0.007(3)
Fe2 0.0368(5) 0.0313(4) 0.0401(4) -0.0104(3) 0.0035(3) -0.0010(3)
O8 0.056(3) 0.090(3) 0.076(3) -0.031(2) -0.023(2) 0.016(2)
O9 0.075(3) 0.049(2) 0.070(2) 0.0004(19) 0.024(2) -0.005(2)
O10 0.066(3) 0.065(2) 0.058(2) -0.0273(19) 0.012(2) 0.008(2)
O11 0.036(2) 0.0468(18) 0.0348(16) -0.0095(14) 0.0054(15) 0.0029(16)
O12 0.054(3) 0.055(2) 0.052(2) -0.0026(17) 0.0064(18) 0.0139(19)
O13 0.034(2) 0.0326(17) 0.0539(19) -0.0116(14) 0.0032(16) -0.0078(15)
O14 0.041(3) 0.039(2) 0.127(3) -0.024(2) 0.004(2) 0.0009(18)
C22 0.046(4) 0.042(3) 0.046(3) -0.009(2) -0.001(3) 0.006(3)
C23 0.046(4) 0.037(3) 0.050(3) -0.013(2) 0.007(3) 0.001(3)
C24 0.051(4) 0.037(3) 0.046(3) -0.004(2) 0.004(3) -0.003(2)
C25 0.035(3) 0.033(2) 0.033(2) -0.0072(19) 0.006(2) 0.003(2)
C26 0.024(3) 0.055(3) 0.043(3) -0.020(2) -0.003(2) -0.002(2)
C27 0.031(3) 0.083(4) 0.034(3) -0.012(3) 0.002(2) 0.002(3)
C28 0.050(4) 0.092(4) 0.041(3) -0.007(3) 0.002(3) 0.016(3)
C29 0.050(4) 0.134(6) 0.050(3) -0.022(3) -0.002(3) 0.046(4)
C30 0.063(5) 0.126(6) 0.060(4) -0.002(4) 0.014(3) -0.044(4)
C31 0.031(3) 0.031(2) 0.041(3) -0.0135(19) -0.006(2) 0.008(2)
C32 0.035(3) 0.030(2) 0.046(3) -0.012(2) 0.001(2) -0.004(2)
C33 0.045(4) 0.040(3) 0.047(3) -0.012(2) -0.003(2) -0.002(3)
C34 0.040(3) 0.042(3) 0.044(3) -0.007(2) -0.001(2) -0.006(2)
C35 0.058(5) 0.105(5) 0.093(4) -0.049(4) 0.020(4) -0.029(4)
C36 0.077(5) 0.052(4) 0.139(6) -0.025(4) -0.009(5) -0.021(3)
C37 0.074(5) 0.095(5) 0.072(4) 0.011(4) -0.024(4) -0.026(4)
C38 0.039(3) 0.040(3) 0.042(3) -0.010(2) 0.002(2) -0.006(2)
C39 0.042(3) 0.046(3) 0.039(3) -0.011(2) 0.000(2) -0.005(2)
C40 0.032(3) 0.041(3) 0.039(3) -0.010(2) 0.002(2) -0.008(2)
C41 0.052(4) 0.069(4) 0.045(3) -0.005(3) -0.007(3) 0.003(3)
C42 0.065(4) 0.067(3) 0.034(3) -0.016(2) -0.001(3) -0.018(3)

loop_
_atom_type_symbol
_atom_type_description
_atom_type_scat_dispersion_real
_atom_type_scat_dispersion_imag
_atom_type_scat_source
C C 0.0033 0.0016 'International Tables Vol C Tables 4.2.6.8 and 6.1.1.4'
H H 0.0000 0.0000 'International Tables Vol C Tables 4.2.6.8 and 6.1.1.4'
Fe Fe 0.3463 0.8444 'International Tables Vol C Tables 4.2.6.8 and 6.1.1.4'
O O 0.0106 0.0060 'International Tables Vol C Tables 4.2.6.8 and 6.1.1.4'

loop_
_geom_angle_atom_site_label_1
_geom_angle_atom_site_label_2
_geom_angle_atom_site_label_3
_geom_angle
C3 Fe1 C2 95.8(2)
C3 Fe1 C1 92.9(2)
C2 Fe1 C1 102.3(2)
C3 Fe1 C4 125.1(2)
C2 Fe1 C4 136.1(2)
C1 Fe1 C4 91.7(2)
C3 Fe1 C10 94.93(19)
C2 Fe1 C10 133.25(19)
C1 Fe1 C10 122.4(2)
C4 Fe1 C10 40.19(17)
C3 Fe1 C11 95.89(19)
C2 Fe1 C11 93.34(19)
C1 Fe1 C11 161.2(2)
C4 Fe1 C11 69.64(17)
C10 Fe1 C11 40.27(16)
C3 Fe1 C19 163.9(2)
C2 Fe1 C19 98.1(2)
C1 Fe1 C19 92.1(2)
C4 Fe1 C19 39.36(16)
C10 Fe1 C19 69.54(17)
C11 Fe1 C19 75.23(17)
C5 O4 C4 116.0(3)
C12 O6 C11 117.1(4)
O1 C1 Fe1 176.3(5)
O2 C2 Fe1 175.5(5)
O3 C3 Fe1 177.7(5)
C19 C4 C10 116.0(4)
C19 C4 O4 123.7(4)
C10 C4 O4 119.9(3)
C19 C4 Fe1 73.6(3)
C10 C4 Fe1 70.6(3)
O4 C4 Fe1 119.5(3)
O5 C5 O4 122.7(4)
O5 C5 C6 126.5(5)
O4 C5 C6 110.8(4)
C5 C6 C7 112.3(4)
C5 C6 C9 106.1(4)
C7 C6 C9 109.6(4)
C5 C6 C8 107.8(4)
C7 C6 C8 110.2(4)
C9 C6 C8 110.8(5)
C6 C7 H7A 109.5
C6 C7 H7B 109.5
H7A C7 H7B 109.5
C6 C7 H7C 109.5
H7A C7 H7C 109.5
H7B C7 H7C 109.5
C6 C8 H8A 109.5
C6 C8 H8B 109.5
H8A C8 H8B 109.5
C6 C8 H8C 109.5
H8A C8 H8C 109.5
H8B C8 H8C 109.5
C6 C9 H9A 109.5
C6 C9 H9B 109.5
H9A C9 H9B 109.5
C6 C9 H9C 109.5
H9A C9 H9C 109.5
H9B C9 H9C 109.5
C4 C10 C11 112.0(4)
C4 C10 Fe1 69.2(2)
C11 C10 Fe1 70.2(2)
C4 C10 H10 121.3
C11 C10 H10 126.3
Fe1 C10 H10 122.3
C10 C11 O6 117.1(3)
C10 C11 C17 121.9(4)
O6 C11 C17 112.4(3)
C10 C11 Fe1 69.5(2)
O6 C11 Fe1 117.4(3)
C17 C11 Fe1 111.7(3)
O7 C12 O6 122.1(5)
O7 C12 C13 126.8(4)
O6 C12 C13 111.0(5)
C16 C13 C15 112.8(6)
C16 C13 C12 110.2(4)
C15 C13 C12 110.6(4)
C16 C13 C14 109.2(5)
C15 C13 C14 105.8(5)
C12 C13 C14 108.1(5)
C13 C14 H14A 109.5
C13 C14 H14B 109.5
H14A C14 H14B 109.5
C13 C14 H14C 109.5
H14A C14 H14C 109.5
H14B C14 H14C 109.5
C13 C15 H15A 109.5
C13 C15 H15B 109.5
H15A C15 H15B 109.5
C13 C15 H15C 109.5
H15A C15 H15C 109.5
H15B C15 H15C 109.5
C13 C16 H16A 109.5
C13 C16 H16B 109.5
H16A C16 H16B 109.5
C13 C16 H16C 109.5
H16A C16 H16C 109.5
H16B C16 H16C 109.5
C11 C17 C18 110.0(3)
C11 C17 H17A 109.7
C18 C17 H17A 109.7
C11 C17 H17B 109.7
C18 C17 H17B 109.7
H17A C17 H17B 108.2
C19 C18 C21 111.2(4)
C19 C18 C20 108.4(4)
C21 C18 C20 108.4(4)
C19 C18 C17 108.1(4)
C21 C18 C17 110.4(4)
C20 C18 C17 110.4(4)
C4 C19 C18 120.2(4)
C4 C19 Fe1 67.0(3)
C18 C19 Fe1 112.9(3)
C4 C19 H19 117.2
C18 C19 H19 114.5
Fe1 C19 H19 116.5
C18 C20 H20A 109.5
C18 C20 H20B 109.5
H20A C20 H20B 109.5
C18 C20 H20C 109.5
H20A C20 H20C 109.5
H20B C20 H20C 109.5
C18 C21 H21A 109.5
C18 C21 H21B 109.5
H21A C21 H21B 109.5
C18 C21 H21C 109.5
H21A C21 H21C 109.5
H21B C21 H21C 109.5
C22 Fe2 C24 95.8(2)
C22 Fe2 C23 93.2(2)
C24 Fe2 C23 102.0(2)
C22 Fe2 C25 124.60(19)
C24 Fe2 C25 136.4(2)
C23 Fe2 C25 92.40(19)
C22 Fe2 C31 94.97(19)
C24 Fe2 C31 132.41(18)
C23 Fe2 C31 123.52(18)
C25 Fe2 C31 39.91(17)
C22 Fe2 C32 96.6(2)
C24 Fe2 C32 92.30(19)
C23 Fe2 C32 161.77(19)
C25 Fe2 C32 69.38(17)
C31 Fe2 C32 40.38(16)
C22 Fe2 C40 163.84(18)
C24 Fe2 C40 98.5(2)
C23 Fe2 C40 91.1(2)
C25 Fe2 C40 39.57(16)
C31 Fe2 C40 69.77(17)
C32 Fe2 C40 75.40(19)
C26 O11 C25 115.9(3)
C33 O13 C32 116.7(3)
O8 C22 Fe2 178.5(4)
O9 C23 Fe2 177.2(4)
O10 C24 Fe2 175.5(5)
C31 C25 C40 116.7(4)
C31 C25 O11 120.3(4)
C40 C25 O11 122.5(4)
C31 C25 Fe2 71.1(2)
C40 C25 Fe2 73.1(2)
O11 C25 Fe2 119.1(3)
O12 C26 O11 123.0(4)
O12 C26 C27 125.5(4)
O11 C26 C27 111.5(4)
C28 C27 C29 110.1(4)
C28 C27 C26 111.7(4)
C29 C27 C26 108.0(4)
C28 C27 C30 110.8(5)
C29 C27 C30 111.6(5)
C26 C27 C30 104.6(4)
C27 C28 H28A 109.5
C27 C28 H28B 109.5
H28A C28 H28B 109.5
C27 C28 H28C 109.5
H28A C28 H28C 109.5
H28B C28 H28C 109.5
C27 C29 H29A 109.5
C27 C29 H29B 109.5
H29A C29 H29B 109.5
C27 C29 H29C 109.5
H29A C29 H29C 109.5
H29B C29 H29C 109.5
C27 C30 H30A 109.5
C27 C30 H30B 109.5
H30A C30 H30B 109.5
C27 C30 H30C 109.5
H30A C30 H30C 109.5
H30B C30 H30C 109.5
C25 C31 C32 111.7(4)
C25 C31 Fe2 69.0(2)
C32 C31 Fe2 70.2(2)
C25 C31 H31 125.0
C32 C31 H31 122.6
Fe2 C31 H31 120.8
C31 C32 O13 116.1(4)
C31 C32 C38 121.5(4)
O13 C32 C38 114.2(4)
C31 C32 Fe2 69.4(2)
O13 C32 Fe2 116.2(3)
C38 C32 Fe2 111.7(3)
O14 C33 O13 121.6(5)
O14 C33 C34 126.9(5)
O13 C33 C34 111.6(4)
C37 C34 C33 109.2(4)
C37 C34 C35 111.9(5)
C33 C34 C35 109.5(4)
C37 C34 C36 109.9(5)
C33 C34 C36 109.0(4)
C35 C34 C36 107.4(5)
C34 C35 H35A 109.5
C34 C35 H35B 109.5
H35A C35 H35B 109.5
C34 C35 H35C 109.5
H35A C35 H35C 109.5
H35B C35 H35C 109.5
C34 C36 H36A 109.5
C34 C36 H36B 109.5
H36A C36 H36B 109.5
C34 C36 H36C 109.5
H36A C36 H36C 109.5
H36B C36 H36C 109.5
C34 C37 H37A 109.5
C34 C37 H37B 109.5
H37A C37 H37B 109.5
C34 C37 H37C 109.5
H37A C37 H37C 109.5
H37B C37 H37C 109.5
C32 C38 C39 110.8(4)
C32 C38 H38A 109.5
C39 C38 H38A 109.5
C32 C38 H38B 109.5
C39 C38 H38B 109.5
H38A C38 H38B 108.1
C42 C39 C40 110.3(4)
C42 C39 C41 108.0(4)
C40 C39 C41 107.3(4)
C42 C39 C38 112.0(4)
C40 C39 C38 108.3(4)
C41 C39 C38 110.8(4)
C25 C40 C39 119.2(4)
C25 C40 Fe2 67.3(2)
C39 C40 Fe2 112.2(3)
C25 C40 H40 120.1
C39 C40 H40 114.7
Fe2 C40 H40 113.7
C39 C41 H41A 109.5
C39 C41 H41B 109.5
H41A C41 H41B 109.5
C39 C41 H41C 109.5
H41A C41 H41C 109.5
H41B C41 H41C 109.5
C39 C42 H42A 109.5
C39 C42 H42B 109.5
H42A C42 H42B 109.5
C39 C42 H42C 109.5
H42A C42 H42C 109.5
H42B C42 H42C 109.5

loop_
_geom_bond_atom_site_label_1
_geom_bond_atom_site_label_2
_geom_bond_distance
Fe1 C3 1.780(6)
Fe1 C2 1.795(6)
Fe1 C1 1.818(5)
Fe1 C4 2.032(5)
Fe1 C10 2.050(4)
Fe1 C11 2.058(4)
Fe1 C19 2.116(5)
O1 C1 1.135(5)
O2 C2 1.137(5)
O3 C3 1.152(6)
O4 C5 1.365(6)
O4 C4 1.413(5)
O5 C5 1.178(5)
O6 C12 1.366(5)
O6 C11 1.434(5)
O7 C12 1.193(6)
C4 C19 1.399(5)
C4 C10 1.402(6)
C5 C6 1.521(6)
C6 C7 1.530(7)
C6 C9 1.532(7)
C6 C8 1.538(7)
C7 H7A 0.9800
C7 H7B 0.9800
C7 H7C 0.9800
C8 H8A 0.9800
C8 H8B 0.9800
C8 H8C 0.9800
C9 H9A 0.9800
C9 H9B 0.9800
C9 H9C 0.9800
C10 C11 1.414(6)
C10 H10 0.9493
C11 C17 1.511(6)
C12 C13 1.510(7)
C13 C16 1.463(7)
C13 C15 1.508(7)
C13 C14 1.555(7)
C14 H14A 0.9800
C14 H14B 0.9800
C14 H14C 0.9800
C15 H15A 0.9800
C15 H15B 0.9800
C15 H15C 0.9800
C16 H16A 0.9800
C16 H16B 0.9800
C16 H16C 0.9800
C17 C18 1.560(6)
C17 H17A 0.9900
C17 H17B 0.9900
C18 C19 1.513(6)
C18 C21 1.533(6)
C18 C20 1.536(7)
C19 H19 0.9517
C20 H20A 0.9800
C20 H20B 0.9800
C20 H20C 0.9800
C21 H21A 0.9800
C21 H21B 0.9800
C21 H21C 0.9800
Fe2 C22 1.782(6)
Fe2 C24 1.786(5)
Fe2 C23 1.806(5)
Fe2 C25 2.037(4)
Fe2 C31 2.064(4)
Fe2 C32 2.074(4)
Fe2 C40 2.112(5)
O8 C22 1.141(6)
O9 C23 1.135(5)
O10 C24 1.144(5)
O11 C26 1.359(5)
O11 C25 1.415(5)
O12 C26 1.180(5)
O13 C33 1.371(5)
O13 C32 1.437(6)
O14 C33 1.192(5)
C25 C31 1.400(6)
C25 C40 1.406(6)
C26 C27 1.531(6)
C27 C28 1.527(6)
C27 C29 1.530(7)
C27 C30 1.539(8)
C28 H28A 0.9800
C28 H28B 0.9800
C28 H28C 0.9800
C29 H29A 0.9800
C29 H29B 0.9800
C29 H29C 0.9800
C30 H30A 0.9800
C30 H30B 0.9800
C30 H30C 0.9800
C31 C32 1.428(6)
C31 H31 0.9498
C32 C38 1.501(6)
C33 C34 1.507(7)
C34 C37 1.484(7)
C34 C35 1.527(7)
C34 C36 1.536(7)
C35 H35A 0.9800
C35 H35B 0.9800
C35 H35C 0.9800
C36 H36A 0.9800
C36 H36B 0.9800
C36 H36C 0.9800
C37 H37A 0.9800
C37 H37B 0.9800
C37 H37C 0.9800
C38 C39 1.542(7)
C38 H38A 0.9900
C38 H38B 0.9900
C39 C42 1.527(6)
C39 C40 1.532(6)
C39 C41 1.539(7)
C40 H40 0.9485
C41 H41A 0.9800
C41 H41B 0.9800
C41 H41C 0.9800
C42 H42A 0.9800
C42 H42B 0.9800
C42 H42C 0.9800

loop_
_geom_torsion_atom_site_label_1
_geom_torsion_atom_site_label_2
_geom_torsion_atom_site_label_3
_geom_torsion_atom_site_label_4
_geom_torsion
C5 O4 C4 C19 89.3(5)
C5 O4 C4 C10 -98.1(5)
C5 O4 C4 Fe1 178.5(3)
C3 Fe1 C4 C19 -174.1(3)
C2 Fe1 C4 C19 -18.6(4)
C1 Fe1 C4 C19 91.2(3)
C10 Fe1 C4 C19 -126.1(3)
C11 Fe1 C4 C19 -91.4(3)
C3 Fe1 C4 C10 -48.0(3)
C2 Fe1 C4 C10 107.5(3)
C1 Fe1 C4 C10 -142.7(3)
C11 Fe1 C4 C10 34.7(2)
C19 Fe1 C4 C10 126.1(3)
C3 Fe1 C4 O4 66.1(4)
C2 Fe1 C4 O4 -138.4(3)
C1 Fe1 C4 O4 -28.6(3)
C10 Fe1 C4 O4 114.1(4)
C11 Fe1 C4 O4 148.8(3)
C19 Fe1 C4 O4 -119.8(4)
C4 O4 C5 O5 5.0(6)
C4 O4 C5 C6 -172.4(3)
O5 C5 C6 C7 147.5(5)
O4 C5 C6 C7 -35.1(5)
O5 C5 C6 C9 -92.8(6)
O4 C5 C6 C9 84.6(5)
O5 C5 C6 C8 26.0(6)
O4 C5 C6 C8 -156.6(4)
C19 C4 C10 C11 2.7(6)
O4 C4 C10 C11 -170.5(4)
Fe1 C4 C10 C11 -57.0(3)
C19 C4 C10 Fe1 59.6(4)
O4 C4 C10 Fe1 -113.5(4)
C3 Fe1 C10 C4 142.4(3)
C2 Fe1 C10 C4 -114.8(3)
C1 Fe1 C10 C4 45.8(3)
C11 Fe1 C10 C4 -124.3(4)
C19 Fe1 C10 C4 -33.2(2)
C3 Fe1 C10 C11 -93.3(3)
C2 Fe1 C10 C11 9.4(4)
C1 Fe1 C10 C11 170.1(3)
C4 Fe1 C10 C11 124.3(4)
C19 Fe1 C10 C11 91.1(3)
C4 C10 C11 O6 167.6(4)
Fe1 C10 C11 O6 111.1(4)
C4 C10 C11 C17 -47.1(5)
Fe1 C10 C11 C17 -103.5(4)
C4 C10 C11 Fe1 56.4(3)
C12 O6 C11 C10 65.9(5)
C12 O6 C11 C17 -82.6(5)
C12 O6 C11 Fe1 145.8(3)
C3 Fe1 C11 C10 90.7(3)
C2 Fe1 C11 C10 -173.1(3)
C1 Fe1 C11 C10 -26.7(7)
C4 Fe1 C11 C10 -34.7(3)
C19 Fe1 C11 C10 -75.6(3)
C3 Fe1 C11 C17 -152.1(4)
C2 Fe1 C11 C17 -55.9(4)
C1 Fe1 C11 C17 90.6(6)
C4 Fe1 C11 C17 82.6(4)
C10 Fe1 C11 C17 117.3(5)
C19 Fe1 C11 C17 41.6(3)
C11 O6 C12 O7 -4.2(6)
C11 O6 C12 C13 175.5(3)
O7 C12 C13 C16 -111.5(7)
O6 C12 C13 C16 68.8(6)
O7 C12 C13 C15 123.1(6)
O6 C12 C13 C15 -56.6(6)
O7 C12 C13 C14 7.8(7)
O6 C12 C13 C14 -171.9(5)
C10 C11 C17 C18 40.8(6)
O6 C11 C17 C18 -172.4(4)
Fe1 C11 C17 C18 -38.0(5)
C11 C17 C18 C19 5.8(6)
C11 C17 C18 C21 127.5(4)
C11 C17 C18 C20 -112.7(4)
C10 C4 C19 C18 46.0(6)
O4 C4 C19 C18 -141.2(4)
Fe1 C4 C19 C18 104.0(4)
C10 C4 C19 Fe1 -58.0(4)
O4 C4 C19 Fe1 114.8(4)
C21 C18 C19 C4 -169.5(4)
C20 C18 C19 C4 71.4(5)
C17 C18 C19 C4 -48.3(6)
C21 C18 C19 Fe1 -93.6(4)
C20 C18 C19 Fe1 147.3(3)
C17 C18 C19 Fe1 27.6(5)
C3 Fe1 C19 C4 17.8(8)
C2 Fe1 C19 C4 167.1(3)
C1 Fe1 C19 C4 -90.1(3)
C10 Fe1 C19 C4 33.8(2)
C11 Fe1 C19 C4 75.8(2)
C3 Fe1 C19 C18 -96.7(7)
C2 Fe1 C19 C18 52.7(3)
C1 Fe1 C19 C18 155.4(3)
C4 Fe1 C19 C18 -114.4(4)
C10 Fe1 C19 C18 -80.6(3)
C11 Fe1 C19 C18 -38.7(3)
C26 O11 C25 C31 -98.4(5)
C26 O11 C25 C40 89.9(5)
C26 O11 C25 Fe2 177.7(3)
C22 Fe2 C25 C31 -48.6(3)
C24 Fe2 C25 C31 105.6(3)
C23 Fe2 C25 C31 -144.2(3)
C32 Fe2 C25 C31 35.0(2)
C40 Fe2 C25 C31 126.9(4)
C22 Fe2 C25 C40 -175.5(3)
C24 Fe2 C25 C40 -21.3(4)
C23 Fe2 C25 C40 88.9(3)
C31 Fe2 C25 C40 -126.9(4)
C32 Fe2 C25 C40 -91.9(3)
C25 O11 C26 O12 5.7(7)
C25 O11 C26 C27 -171.6(4)
O12 C26 C27 C28 148.7(5)
O11 C26 C27 C28 -34.0(6)
O12 C26 C27 C29 27.5(7)
O11 C26 C27 C29 -155.2(4)
O12 C26 C27 C30 -91.4(6)
O11 C26 C27 C30 85.8(5)
C40 C25 C31 C32 1.8(5)
O11 C25 C31 C32 -170.3(3)
Fe2 C25 C31 C32 -57.1(3)
C40 C25 C31 Fe2 58.9(3)
O11 C25 C31 Fe2 -113.2(3)
C22 Fe2 C31 C25 141.7(3)
C24 Fe2 C31 C25 -115.8(3)
C23 Fe2 C31 C25 44.5(3)
C32 Fe2 C31 C25 -124.0(4)
C40 Fe2 C31 C25 -32.9(2)
C22 Fe2 C31 C32 -94.4(3)
C24 Fe2 C31 C32 8.1(4)
C23 Fe2 C31 C32 168.4(3)
C25 Fe2 C31 C32 124.0(4)
C40 Fe2 C31 C32 91.1(3)
C25 C31 C32 O13 166.4(3)
Fe2 C31 C32 O13 109.9(3)
C25 C31 C32 C38 -47.0(5)
Fe2 C31 C32 C38 -103.5(4)
C25 C31 C32 Fe2 56.4(3)
C33 O13 C32 C31 67.4(5)
C33 O13 C32 C38 -81.6(4)
C33 O13 C32 Fe2 146.2(3)
C22 Fe2 C32 C31 89.9(3)
C24 Fe2 C32 C31 -174.0(3)
C23 Fe2 C32 C31 -32.3(8)
C25 Fe2 C32 C31 -34.7(3)
C40 Fe2 C32 C31 -75.8(3)
C22 Fe2 C32 O13 -20.0(3)
C24 Fe2 C32 O13 76.1(3)
C23 Fe2 C32 O13 -142.2(6)
C25 Fe2 C32 O13 -144.5(3)
C31 Fe2 C32 O13 -109.9(4)
C40 Fe2 C32 O13 174.3(3)
C22 Fe2 C32 C38 -153.3(3)
C24 Fe2 C32 C38 -57.2(3)
C23 Fe2 C32 C38 84.5(7)
C25 Fe2 C32 C38 82.1(3)
C31 Fe2 C32 C38 116.8(4)
C40 Fe2 C32 C38 41.0(3)
C32 O13 C33 O14 -2.8(6)
C32 O13 C33 C34 178.2(3)
O14 C33 C34 C37 -110.0(6)
O13 C33 C34 C37 68.9(5)
O14 C33 C34 C35 127.3(6)
O13 C33 C34 C35 -53.9(5)
O14 C33 C34 C36 10.1(7)
O13 C33 C34 C36 -171.0(4)
C31 C32 C38 C39 41.9(5)
O13 C32 C38 C39 -170.9(3)
Fe2 C32 C38 C39 -36.5(4)
C32 C38 C39 C42 126.4(4)
C32 C38 C39 C40 4.5(5)
C32 C38 C39 C41 -112.9(4)
C31 C25 C40 C39 45.7(6)
O11 C25 C40 C39 -142.3(4)
Fe2 C25 C40 C39 103.6(4)
C31 C25 C40 Fe2 -57.9(3)
O11 C25 C40 Fe2 114.1(4)
C42 C39 C40 C25 -169.9(4)
C41 C39 C40 C25 72.6(6)
C38 C39 C40 C25 -47.1(5)
C42 C39 C40 Fe2 -94.4(4)
C41 C39 C40 Fe2 148.2(3)
C38 C39 C40 Fe2 28.5(4)
C22 Fe2 C40 C25 13.3(8)
C24 Fe2 C40 C25 165.3(3)
C23 Fe2 C40 C25 -92.4(3)
C31 Fe2 C40 C25 33.1(3)
C32 Fe2 C40 C25 75.2(3)
C22 Fe2 C40 C39 -100.3(7)
C24 Fe2 C40 C39 51.7(3)
C23 Fe2 C40 C39 154.0(3)
C25 Fe2 C40 C39 -113.6(4)
C31 Fe2 C40 C39 -80.4(3)
C32 Fe2 C40 C39 -38.4(3)
